data_7119810
loop_
_publ_author_name
'Zhang, Chen'
'Patil, Rahul S.'
'Li, Tao'
'Barnes, Charles L.'
'Atwood, Jerry L.'

_publ_section_title
;
 Self-assembly of magnesium-seamed hexameric pyrogallol[4]arene
 nanocapsules.
;
_journal_issue 31
_journal_name_full 'Chemical communications (Cambridge, England)'
_journal_page_first 4312
_journal_page_last 4314
_journal_paper_doi 10.1039/c7cc01208j
_journal_volume 53
_journal_year 2017
_chemical_formula_moiety 6(C40H36O12)4(C3H6NO)44O24Mg
_chemical_formula_sum 'C252 H240 Mg24 N4 O120'
_chemical_formula_weight 5827.91
_chemical_name_common 'PgC3, DMF, Mg'
_chemical_name_systematic 'C-propylpyrogallol[4]arene, dimethylforamide, magnesium'
_space_group_crystal_system monoclinic
_space_group_IT_number 12
_space_group_name_Hall '-C 2y'
_space_group_name_H-M_alt 'C 1 2/m 1'
_symmetry_space_group_name_Hall '-C 2y'
_symmetry_space_group_name_H-M 'C 1 2/m 1'
_atom_sites_solution_hydrogens geom
_audit_creation_method SHELXL-2014/7
_audit_update_record
;
2017-01-04 deposited with the CCDC.
2017-03-13 downloaded from the CCDC.
;
_cell_angle_alpha 90
_cell_angle_beta 118.889(2)
_cell_angle_gamma 90
_cell_formula_units_Z 2
_cell_length_a 28.2464(14)
_cell_length_b 35.3404(15)
_cell_length_c 21.6242(10)
_cell_measurement_reflns_used 9060
_cell_measurement_temperature 100(2)
_cell_measurement_theta_max 58.90
_cell_measurement_theta_min 3.19
_cell_volume 18899.9(16)
_computing_cell_refinement 'APEX2 (Bruker AXS, 2008)'
_computing_data_collection 'APEX2 (Bruker AXS, 2008)'
_computing_data_reduction 'APEX2 (Bruker AXS, 2008)'
_computing_molecular_graphics 'X-SEED, Barbour, 2001'
_computing_publication_material 'CIFTAB (Sheldrick, 2013)'
_computing_structure_refinement 'SHELXL-2013 (Sheldrick, 2013)'
_computing_structure_solution 'SHELXS-2013 (Sheldrick, 2013)'
_diffrn_ambient_temperature 100(2)
_diffrn_measured_fraction_theta_full 0.991
_diffrn_measured_fraction_theta_max 0.991
_diffrn_measurement_device_type 'Bruker APEXII CCD area detector'
_diffrn_measurement_method 'omega scans'
_diffrn_radiation_type CuK\a
_diffrn_radiation_wavelength 1.54178
_diffrn_reflns_av_R_equivalents 0.0413
_diffrn_reflns_av_unetI/netI 0.0199
_diffrn_reflns_Laue_measured_fraction_full 0.991
_diffrn_reflns_Laue_measured_fraction_max 0.991
_diffrn_reflns_limit_h_max 31
_diffrn_reflns_limit_h_min -31
_diffrn_reflns_limit_k_max 39
_diffrn_reflns_limit_k_min -39
_diffrn_reflns_limit_l_max 23
_diffrn_reflns_limit_l_min -23
_diffrn_reflns_number 131645
_diffrn_reflns_point_group_measured_fraction_full 0.991
_diffrn_reflns_point_group_measured_fraction_max 0.991
_diffrn_reflns_theta_full 59.196
_diffrn_reflns_theta_max 59.196
_diffrn_reflns_theta_min 2.180
_diffrn_standards_decay_% 0.0
_exptl_absorpt_coefficient_mu 1.044
_exptl_absorpt_correction_T_max 0.780
_exptl_absorpt_correction_T_min 0.685
_exptl_absorpt_correction_type multi-scan
_exptl_absorpt_process_details
;
 Data were corrected for decay and absorption using the program SADABS 
 (Sheldrick, G. M. (2003). SADABS. Version 2.10. University of
 G\"ottingen, Germany).
;
_exptl_crystal_colour green
_exptl_crystal_density_diffrn 1.024
_exptl_crystal_description block
_exptl_crystal_F_000 6056
_exptl_crystal_size_max 0.400
_exptl_crystal_size_mid 0.250
_exptl_crystal_size_min 0.250
_refine_diff_density_max 1.592
_refine_diff_density_min -1.330
_refine_diff_density_rms 0.137
_refine_ls_extinction_method none
_refine_ls_goodness_of_fit_ref 2.159
_refine_ls_hydrogen_treatment constr
_refine_ls_matrix_type full
_refine_ls_number_parameters 901
_refine_ls_number_reflns 13823
_refine_ls_number_restraints 1
_refine_ls_restrained_S_all 2.159
_refine_ls_R_factor_all 0.1615
_refine_ls_R_factor_gt 0.1374
_refine_ls_shift/su_max 0.031
_refine_ls_shift/su_mean 0.001
_refine_ls_structure_factor_coef Fsqd
_refine_ls_weighting_details 'w=1/[\s^2^(Fo^2^)+(0.2000P)^2^] where P=(Fo^2^+2Fc^2^)/3'
_refine_ls_weighting_scheme calc
_refine_ls_wR_factor_gt 0.4177
_refine_ls_wR_factor_ref 0.4657
_reflns_Friedel_coverage 0.000
_reflns_number_gt 10527
_reflns_number_total 13823
_reflns_threshold_expression 'I > 2\s(I)'
_cod_data_source_file c7cc01208j2.cif
_cod_data_source_block 1
_cod_depositor_comments 'Adding full bibliography for 7119810--7119811.cif.'
_cod_original_cell_volume 18899.9(15)
_cod_database_code 7119810
_shelx_shelxl_version_number 2014/7
_shelx_space_group_comment
;
The symmetry employed for this shelxl refinement is uniquely defined
by the following loop, which should always be used as a source of
symmetry information in preference to the above space-group names.
They are only intended as comments.
;
_shelx_estimated_absorpt_t_min 0.680
_shelx_estimated_absorpt_t_max 0.780

loop_
_space_group_symop_operation_xyz
'x, y, z'
'-x, y, -z'
'x+1/2, y+1/2, z'
'-x+1/2, y+1/2, -z'
'-x, -y, -z'
'x, -y, z'
'-x+1/2, -y+1/2, -z'
'x+1/2, -y+1/2, z'

loop_
_atom_site_label
_atom_site_type_symbol
_atom_site_fract_x
_atom_site_fract_y
_atom_site_fract_z
_atom_site_U_iso_or_equiv
_atom_site_adp_type
_atom_site_occupancy
_atom_site_site_symmetry_order
_atom_site_calc_flag
_atom_site_refinement_flags_posn
_atom_site_refinement_flags_adp
_atom_site_refinement_flags_occupancy
Mg5 Mg 0.27014(12) 0.5000 0.11522(14) 0.0531(7) Uani 1 2 d S T P
Mg2 Mg 0.58657(8) 0.70188(5) 0.50138(9) 0.0532(5) Uani 1 1 d . . .
Mg4 Mg 0.21278(9) 0.55395(5) 0.21443(10) 0.0576(6) Uani 1 1 d . . .
Mg6 Mg 0.44476(12) 0.5000 0.12916(16) 0.0614(8) Uani 1 2 d S T P
Mg7 Mg 0.57546(10) 0.55304(5) 0.23010(15) 0.0855(9) Uani 1 1 d . . .
Mg1 Mg 0.64370(12) 0.64874(9) 0.40277(12) 0.1016(11) Uani 1 1 d . . .
Mg3 Mg 0.28426(12) 0.64652(9) 0.39735(11) 0.1000(10) Uani 1 1 d . . .
O6 O 0.26244(15) 0.65755(9) 0.29413(18) 0.0501(9) Uani 1 1 d . . .
O4 O 0.42735(15) 0.72286(10) 0.42057(18) 0.0514(9) Uani 1 1 d . . .
O7 O 0.22595(16) 0.60929(9) 0.19915(19) 0.0506(9) Uani 1 1 d . . .
O13 O 0.78318(16) 0.61623(10) 0.62651(19) 0.0543(10) Uani 1 1 d . . .
O1 O 0.58842(16) 0.65809(10) 0.29876(18) 0.0541(10) Uani 1 1 d . . .
O8 O 0.24829(17) 0.54481(9) 0.1548(2) 0.0562(10) Uani 1 1 d . . .
O9 O 0.29910(17) 0.54242(9) 0.07732(19) 0.0539(10) Uani 1 1 d . . .
O19 O 0.81850(16) 0.56655(9) 0.7202(2) 0.0519(9) Uani 1 1 d . . .
O10 O 0.38913(16) 0.54259(10) 0.0849(2) 0.0554(10) Uani 1 1 d . . .
O3 O 0.51473(16) 0.72264(10) 0.42186(18) 0.0545(10) Uani 1 1 d . . .
O5 O 0.34583(16) 0.68098(11) 0.41538(18) 0.0571(10) Uani 1 1 d . . .
O12 O 0.55265(17) 0.60824(10) 0.2078(2) 0.0604(11) Uani 1 1 d . . .
O15 O 0.69031(17) 0.61617(10) 0.37809(19) 0.0579(10) Uani 1 1 d . . .
O2 O 0.59282(16) 0.68082(11) 0.41898(19) 0.0604(11) Uani 1 1 d . . .
O16 O 0.65582(18) 0.56644(10) 0.2875(2) 0.0633(11) Uani 1 1 d . . .
O18 O 0.7992(3) 0.5000 0.7620(3) 0.0652(16) Uani 1 2 d S T P
O2O O 0.62489(18) 0.75224(12) 0.4991(2) 0.0685(12) Uani 1 1 d . . .
O14 O 0.70014(19) 0.63718(13) 0.5026(2) 0.0713(13) Uani 1 1 d . . .
O11 O 0.49643(18) 0.54429(10) 0.1682(3) 0.0731(13) Uani 1 1 d . . .
O5O O 0.1962(3) 0.5000 0.0202(3) 0.0773(18) Uani 1 2 d S T P
O17 O 0.6040(2) 0.5000 0.2505(4) 0.0745(19) Uani 1 2 d S T P
O4O O 0.1348(2) 0.55658(14) 0.1256(3) 0.0877(15) Uani 1 1 d . . .
C20 C 0.2972(2) 0.61086(13) 0.0686(2) 0.0455(13) Uani 1 1 d . . .
C15 C 0.2834(2) 0.64509(12) 0.0897(2) 0.0417(12) Uani 1 1 d . . .
H15 H 0.2912 0.6683 0.0744 0.050 Uiso 1 1 calc R U .
C12 C 0.2991(2) 0.68201(13) 0.2902(3) 0.0451(13) Uani 1 1 d . . .
C17 C 0.2481(2) 0.61195(13) 0.1555(3) 0.0447(13) Uani 1 1 d . . .
C53 C 0.8217(3) 0.5000 0.7211(4) 0.0467(17) Uani 1 2 d S T P
C3 C 0.5482(2) 0.68179(13) 0.2933(3) 0.0460(13) Uani 1 1 d . . .
C1 C 0.4671(2) 0.71818(12) 0.2314(3) 0.0456(13) Uani 1 1 d . . .
H1 H 0.4382 0.7269 0.1880 0.055 Uiso 1 1 calc R U .
C22 C 0.4163(2) 0.64435(14) 0.0908(2) 0.0459(13) Uani 1 1 d . . .
H22 H 0.3977 0.6676 0.0729 0.055 Uiso 1 1 calc R U .
C6 C 0.4683(2) 0.72901(12) 0.2938(3) 0.0448(12) Uani 1 1 d . . .
O6O O 0.4564(4) 0.5000 0.0396(5) 0.104(3) Uani 1 2 d S T P
C9 C 0.3796(2) 0.72989(12) 0.2922(3) 0.0457(13) Uani 1 1 d . . .
C54 C 0.8342(2) 0.53445(13) 0.6993(3) 0.0464(13) Uani 1 1 d . . .
C23 C 0.3868(2) 0.61067(14) 0.0708(3) 0.0461(13) Uani 1 1 d . . .
C42 C 0.8262(2) 0.58445(14) 0.5660(3) 0.0509(14) Uani 1 1 d . . .
C8 C 0.3347(2) 0.71905(12) 0.2302(3) 0.0434(12) Uani 1 1 d . . .
H8 H 0.3317 0.7281 0.1870 0.052 Uiso 1 1 calc R U .
C52 C 0.8728(3) 0.5000 0.6398(4) 0.0465(17) Uani 1 2 d S T P
H52 H 0.8898 0.5000 0.6112 0.056 Uiso 1 2 calc R U P
C4 C 0.5504(2) 0.69234(15) 0.3576(3) 0.0507(14) Uani 1 1 d . . .
C14 C 0.2461(2) 0.68390(12) 0.1567(2) 0.0436(12) Uani 1 1 d . . .
H14 H 0.2152 0.6790 0.1659 0.052 Uiso 1 1 calc R U .
C7 C 0.4247(2) 0.75391(13) 0.2952(3) 0.0444(12) Uani 1 1 d . . .
H7 H 0.4418 0.7668 0.3422 0.053 Uiso 1 1 calc R U .
C43 C 0.7842(2) 0.60490(14) 0.5660(3) 0.0478(13) Uani 1 1 d . . .
C21 C 0.3251(2) 0.61035(13) 0.0239(3) 0.0448(13) Uani 1 1 d . . .
H21 H 0.3158 0.5856 -0.0015 0.054 Uiso 1 1 calc R U .
C19 C 0.2861(2) 0.57726(12) 0.0926(3) 0.0429(12) Uani 1 1 d . . .
C16 C 0.2589(2) 0.64614(12) 0.1319(2) 0.0423(12) Uani 1 1 d . . .
C13 C 0.2939(2) 0.69591(12) 0.2265(3) 0.0428(12) Uani 1 1 d . . .
C26 C 0.4984(2) 0.61123(14) 0.1621(3) 0.0495(13) Uani 1 1 d . . .
C11 C 0.3434(2) 0.69228(14) 0.3550(3) 0.0480(13) Uani 1 1 d . . .
C18 C 0.2612(2) 0.57763(13) 0.1349(3) 0.0486(13) Uani 1 1 d . . .
C10 C 0.3845(2) 0.71548(13) 0.3556(3) 0.0445(12) Uani 1 1 d . . .
C44 C 0.7394(2) 0.61654(15) 0.5016(3) 0.0544(14) Uani 1 1 d . . .
C41 C 0.8214(2) 0.57498(15) 0.5010(3) 0.0507(13) Uani 1 1 d . . .
H41 H 0.8498 0.5608 0.5007 0.061 Uiso 1 1 calc R U .
C48 C 0.7690(4) 0.5000 0.3616(4) 0.054(2) Uani 1 2 d S T P
H48 H 0.8074 0.5000 0.3877 0.065 Uiso 1 2 calc R U P
C27 C 0.4718(2) 0.64522(14) 0.1358(3) 0.0457(12) Uani 1 1 d . . .
C24 C 0.4137(2) 0.57664(14) 0.0979(3) 0.0479(13) Uani 1 1 d . . .
C55 C 0.8607(2) 0.53471(14) 0.6602(3) 0.0484(13) Uani 1 1 d . . .
C2 C 0.5066(2) 0.69496(13) 0.2295(3) 0.0452(13) Uani 1 1 d . . .
C5 C 0.5101(2) 0.71511(14) 0.3576(3) 0.0457(12) Uani 1 1 d . . .
C49 C 0.7418(2) 0.53477(15) 0.3430(3) 0.0508(13) Uani 1 1 d . . .
C46 C 0.7777(2) 0.58474(14) 0.4361(3) 0.0500(13) Uani 1 1 d . . .
C28 C 0.5038(2) 0.68245(13) 0.1602(3) 0.0479(13) Uani 1 1 d . . .
H28 H 0.5417 0.6765 0.1712 0.057 Uiso 1 1 calc R U .
C45 C 0.7365(2) 0.60604(14) 0.4380(3) 0.0501(13) Uani 1 1 d . . .
C32 C 0.2279(2) 0.71502(14) 0.1004(3) 0.0540(14) Uani 1 1 d . . .
H32A H 0.2234 0.7389 0.1211 0.065 Uiso 1 1 calc R U .
H32B H 0.2568 0.7191 0.0877 0.065 Uiso 1 1 calc R U .
C50 C 0.6863(3) 0.53441(15) 0.3070(3) 0.0546(14) Uani 1 1 d . . .
C25 C 0.4700(2) 0.57716(14) 0.1428(3) 0.0545(14) Uani 1 1 d . . .
C56 C 0.8735(2) 0.57232(14) 0.6356(3) 0.0503(13) Uani 1 1 d . . .
H56 H 0.8773 0.5919 0.6712 0.060 Uiso 1 1 calc R U .
C29 C 0.4054(2) 0.78559(13) 0.2390(3) 0.0545(15) Uani 1 1 d . . .
H29A H 0.3900 0.7738 0.1917 0.065 Uiso 1 1 calc R U .
H29B H 0.3760 0.7999 0.2410 0.065 Uiso 1 1 calc R U .
C51 C 0.6581(4) 0.5000 0.2864(5) 0.061(2) Uani 1 2 d S T P
O2I O 0.5494(3) 0.64698(15) 0.5011(4) 0.1042(18) Uani 1 1 d . . .
O5I O 0.3438(4) 0.5000 0.2175(4) 0.113(3) Uani 1 2 d S T P
O4I O 0.2946(3) 0.5492(2) 0.3046(3) 0.117(2) Uani 1 1 d . . .
C47 C 0.7722(3) 0.57252(16) 0.3658(3) 0.0560(14) Uani 1 1 d . . .
H47 H 0.7481 0.5917 0.3305 0.067 Uiso 1 1 calc R U .
C35 C 0.3049(3) 0.64139(16) -0.0336(3) 0.0616(16) Uani 1 1 d . . .
H35A H 0.3112 0.6665 -0.0107 0.074 Uiso 1 1 calc R U .
H35B H 0.3262 0.6401 -0.0588 0.074 Uiso 1 1 calc R U .
C38 C 0.4837(3) 0.71399(15) 0.1041(3) 0.0577(15) Uani 1 1 d . . .
H38A H 0.4820 0.7037 0.0605 0.069 Uiso 1 1 calc R U .
H38B H 0.4464 0.7208 0.0928 0.069 Uiso 1 1 calc R U .
C33 C 0.1755(3) 0.70656(16) 0.0335(3) 0.0680(18) Uani 1 1 d . . .
H33A H 0.1458 0.7043 0.0452 0.082 Uiso 1 1 calc R U .
H33B H 0.1789 0.6820 0.0140 0.082 Uiso 1 1 calc R U .
C60 C 0.9275(3) 0.57149(17) 0.6344(3) 0.0632(16) Uani 1 1 d . . .
H60A H 0.9256 0.5517 0.6008 0.076 Uiso 1 1 calc R U .
H60B H 0.9327 0.5961 0.6167 0.076 Uiso 1 1 calc R U .
O3I O 0.3333(3) 0.5993(2) 0.4052(4) 0.140(3) Uani 1 1 d . . .
C39 C 0.5169(3) 0.74937(18) 0.1239(4) 0.077(2) Uani 1 1 d . . .
H39A H 0.5196 0.7596 0.1682 0.093 Uiso 1 1 calc R U .
H39B H 0.5540 0.7431 0.1332 0.093 Uiso 1 1 calc R U .
C57 C 0.8254(3) 0.5733(2) 0.3629(4) 0.079(2) Uani 1 1 d . . .
H57A H 0.8516 0.5563 0.4000 0.094 Uiso 1 1 calc R U .
H57B H 0.8186 0.5632 0.3167 0.094 Uiso 1 1 calc R U .
O1O O 0.6902(3) 0.70041(17) 0.3976(4) 0.131(2) Uani 1 1 d . . .
O6I O 0.4410(4) 0.5000 0.2256(5) 0.118(3) Uani 1 2 d S T P
C30 C 0.4477(3) 0.81243(17) 0.2468(4) 0.0745(19) Uani 1 1 d . . .
H30A H 0.4767 0.7983 0.2434 0.089 Uiso 1 1 calc R U .
H30B H 0.4638 0.8238 0.2945 0.089 Uiso 1 1 calc R U .
N2S N 0.6244(3) 0.8033(2) 0.4349(4) 0.106(2) Uani 1 1 d . . .
C61 C 0.9760(3) 0.5638(2) 0.7055(4) 0.083(2) Uani 1 1 d . . .
H61A H 0.9792 0.5841 0.7388 0.099 Uiso 1 1 calc R U .
H61B H 0.9706 0.5395 0.7242 0.099 Uiso 1 1 calc R U .
C36 C 0.2451(3) 0.6375(2) -0.0869(4) 0.080(2) Uani 1 1 d . . .
H36A H 0.2383 0.6123 -0.1095 0.096 Uiso 1 1 calc R U .
H36B H 0.2234 0.6397 -0.0623 0.096 Uiso 1 1 calc R U .
O7O O 0.5837(4) 0.5514(2) 0.1334(4) 0.154(3) Uani 1 1 d . . .
O7I O 0.5616(5) 0.5509(2) 0.3197(5) 0.161(3) Uani 1 1 d . . .
O1I O 0.5992(5) 0.6002(2) 0.4127(6) 0.165(3) Uani 1 1 d . . .
C34 C 0.1614(4) 0.7372(2) -0.0222(4) 0.097(3) Uani 1 1 d . . .
H34A H 0.1274 0.7307 -0.0644 0.145 Uiso 1 1 calc R U .
H34B H 0.1572 0.7615 -0.0034 0.145 Uiso 1 1 calc R U .
H34C H 0.1903 0.7392 -0.0347 0.145 Uiso 1 1 calc R U .
O3O O 0.2341(4) 0.6984(2) 0.3906(5) 0.148(3) Uani 1 1 d . . .
C4S C 0.6155(4) 0.7687(2) 0.4427(5) 0.112(3) Uani 1 1 d . . .
C31 C 0.4281(4) 0.8438(2) 0.1927(5) 0.107(3) Uani 1 1 d . . .
H31A H 0.4584 0.8605 0.2013 0.161 Uiso 1 1 calc R U .
H31B H 0.4130 0.8329 0.1452 0.161 Uiso 1 1 calc R U .
H31C H 0.4001 0.8585 0.1964 0.161 Uiso 1 1 calc R U .
C62 C 1.0278(4) 0.5618(3) 0.7014(6) 0.109(3) Uani 1 1 d . . .
H62A H 1.0582 0.5568 0.7486 0.163 Uiso 1 1 calc R U .
H62B H 1.0252 0.5414 0.6692 0.163 Uiso 1 1 calc R U .
H62C H 1.0337 0.5859 0.6839 0.163 Uiso 1 1 calc R U .
C6S C 0.6129(5) 0.8190(3) 0.3651(7) 0.146(5) Uani 1 1 d . . .
H6S1 H 0.6224 0.8459 0.3703 0.218 Uiso 1 1 calc R U .
H6S2 H 0.6342 0.8054 0.3476 0.218 Uiso 1 1 calc R U .
H6S3 H 0.5743 0.8161 0.3315 0.218 Uiso 1 1 calc R U .
C37 C 0.2287(5) 0.6667(4) -0.1408(7) 0.157(5) Uani 1 1 d . . .
H37A H 0.1902 0.6639 -0.1746 0.236 Uiso 1 1 calc R U .
H37B H 0.2350 0.6917 -0.1185 0.236 Uiso 1 1 calc R U .
H37C H 0.2499 0.6643 -0.1655 0.236 Uiso 1 1 calc R U .
C58 C 0.8493(11) 0.6101(7) 0.3724(13) 0.250 Uiso 1 1 d D U .
H58A H 0.8834 0.6130 0.4174 0.300 Uiso 1 1 calc R U .
H58B H 0.8241 0.6311 0.3660 0.300 Uiso 1 1 calc R U .
C5S C 0.6411(10) 0.8277(7) 0.4942(13) 0.250 Uiso 1 1 d . U .
H5S1 H 0.6465 0.8533 0.4814 0.375 Uiso 1 1 calc R U .
H5S2 H 0.6132 0.8282 0.5087 0.375 Uiso 1 1 calc R U .
H5S3 H 0.6750 0.8183 0.5333 0.375 Uiso 1 1 calc R U .
C40 C 0.4944(7) 0.7788(4) 0.0689(7) 0.177(6) Uani 1 1 d . . .
H40A H 0.5178 0.8012 0.0848 0.266 Uiso 1 1 calc R U .
H40B H 0.4924 0.7692 0.0253 0.266 Uiso 1 1 calc R U .
H40C H 0.4581 0.7857 0.0602 0.266 Uiso 1 1 calc R U .
C59 C 0.8583(10) 0.6036(7) 0.3055(13) 0.250 Uiso 1 1 d D U .
H59A H 0.8755 0.6260 0.2983 0.375 Uiso 1 1 calc R U .
H59B H 0.8816 0.5815 0.3138 0.375 Uiso 1 1 calc R U .
H59C H 0.8233 0.5993 0.2633 0.375 Uiso 1 1 calc R U .

loop_
_atom_site_aniso_label
_atom_site_aniso_U_11
_atom_site_aniso_U_22
_atom_site_aniso_U_33
_atom_site_aniso_U_23
_atom_site_aniso_U_13
_atom_site_aniso_U_12
Mg5 0.0770(18) 0.0338(12) 0.0536(15) 0.000 0.0355(13) 0.000
Mg2 0.0578(11) 0.0540(11) 0.0380(10) 0.0028(7) 0.0153(8) 0.0071(8)
Mg4 0.0820(14) 0.0372(9) 0.0596(12) 0.0003(7) 0.0389(11) -0.0011(8)
Mg6 0.0650(18) 0.0376(13) 0.0729(18) 0.000 0.0264(14) 0.000
Mg7 0.0687(15) 0.0422(11) 0.1029(18) 0.0040(10) 0.0074(13) 0.0005(9)
Mg1 0.104(2) 0.138(2) 0.0458(13) 0.0067(13) 0.0225(12) 0.0636(18)
Mg3 0.104(2) 0.138(2) 0.0429(12) -0.0055(12) 0.0243(12) -0.0676(18)
O6 0.057(2) 0.0411(18) 0.0441(19) -0.0002(14) 0.0183(17) -0.0037(16)
O4 0.055(2) 0.053(2) 0.0359(18) -0.0015(15) 0.0140(16) -0.0064(17)
O7 0.069(2) 0.0360(18) 0.048(2) -0.0002(14) 0.0299(19) -0.0017(16)
O13 0.065(2) 0.0475(19) 0.043(2) 0.0021(15) 0.0206(18) 0.0052(17)
O1 0.060(2) 0.055(2) 0.042(2) 0.0043(16) 0.0211(17) 0.0042(18)
O8 0.081(3) 0.0324(17) 0.066(2) 0.0033(16) 0.044(2) 0.0011(17)
O9 0.078(3) 0.0343(17) 0.052(2) 0.0022(14) 0.033(2) -0.0007(17)
O19 0.067(2) 0.0326(17) 0.060(2) -0.0020(15) 0.0330(19) 0.0019(16)
O10 0.065(2) 0.0373(18) 0.059(2) -0.0010(15) 0.0264(19) -0.0020(16)
O3 0.059(2) 0.055(2) 0.041(2) 0.0012(16) 0.0176(17) 0.0056(17)
O5 0.062(2) 0.068(2) 0.035(2) -0.0061(16) 0.0188(17) -0.0205(19)
O12 0.065(3) 0.0420(19) 0.059(2) 0.0013(16) 0.018(2) -0.0010(17)
O15 0.072(3) 0.053(2) 0.043(2) 0.0041(16) 0.0230(19) 0.0070(18)
O2 0.062(2) 0.070(2) 0.036(2) -0.0023(17) 0.0128(18) 0.013(2)
O16 0.075(3) 0.0428(19) 0.061(2) 0.0004(17) 0.024(2) 0.0002(19)
O18 0.104(5) 0.036(3) 0.077(4) 0.000 0.061(4) 0.000
O2O 0.071(3) 0.065(3) 0.065(3) 0.006(2) 0.028(2) -0.005(2)
O14 0.080(3) 0.084(3) 0.039(2) 0.0023(19) 0.019(2) 0.033(2)
O11 0.066(3) 0.0356(18) 0.090(3) 0.0045(19) 0.016(2) -0.0023(18)
O5O 0.080(4) 0.083(4) 0.068(4) 0.000 0.034(3) 0.000
O17 0.058(4) 0.041(3) 0.090(4) 0.000 0.008(3) 0.000
O4O 0.092(4) 0.085(3) 0.069(3) -0.013(2) 0.024(3) -0.002(3)
C20 0.057(3) 0.041(3) 0.027(2) 0.0049(19) 0.011(2) 0.000(2)
C15 0.051(3) 0.029(2) 0.034(3) 0.0066(18) 0.012(2) -0.001(2)
C12 0.051(3) 0.034(2) 0.044(3) -0.006(2) 0.018(2) -0.007(2)
C17 0.053(3) 0.035(3) 0.035(3) -0.0003(19) 0.012(2) -0.001(2)
C53 0.056(4) 0.043(4) 0.045(4) 0.000 0.027(4) 0.000
C3 0.055(3) 0.037(3) 0.042(3) 0.001(2) 0.021(2) 0.001(2)
C1 0.065(3) 0.026(2) 0.038(3) 0.0074(18) 0.019(2) 0.001(2)
C22 0.064(3) 0.038(3) 0.033(3) 0.0067(19) 0.021(2) 0.001(2)
C6 0.060(3) 0.025(2) 0.047(3) 0.0043(19) 0.025(2) -0.005(2)
O6O 0.118(7) 0.092(5) 0.125(7) 0.000 0.076(6) 0.000
C9 0.054(3) 0.027(2) 0.045(3) 0.0026(19) 0.015(2) 0.006(2)
C54 0.053(3) 0.032(3) 0.048(3) 0.001(2) 0.020(3) 0.004(2)
C23 0.060(3) 0.041(3) 0.033(3) 0.0054(19) 0.019(2) 0.000(2)
C42 0.054(3) 0.037(3) 0.061(3) 0.003(2) 0.028(3) -0.012(2)
C8 0.054(3) 0.030(2) 0.037(3) 0.0060(18) 0.015(2) 0.006(2)
C52 0.041(4) 0.045(4) 0.049(4) 0.000 0.018(3) 0.000
C4 0.055(3) 0.047(3) 0.040(3) 0.004(2) 0.015(2) 0.002(3)
C14 0.046(3) 0.033(2) 0.035(3) 0.0058(19) 0.006(2) 0.007(2)
C7 0.056(3) 0.029(2) 0.039(3) 0.0052(19) 0.015(2) -0.003(2)
C43 0.062(3) 0.035(2) 0.047(3) 0.002(2) 0.027(3) 0.001(2)
C21 0.056(3) 0.031(2) 0.038(3) 0.0048(19) 0.015(2) -0.001(2)
C19 0.057(3) 0.030(2) 0.039(3) -0.0015(19) 0.021(2) -0.001(2)
C16 0.048(3) 0.031(2) 0.036(3) 0.0018(18) 0.011(2) 0.004(2)
C13 0.053(3) 0.026(2) 0.041(3) 0.0022(19) 0.016(2) 0.007(2)
C26 0.055(3) 0.045(3) 0.042(3) -0.001(2) 0.018(3) -0.002(2)
C11 0.057(3) 0.043(3) 0.038(3) -0.001(2) 0.018(2) 0.001(2)
C18 0.066(3) 0.034(3) 0.042(3) 0.002(2) 0.023(3) -0.003(2)
C10 0.047(3) 0.040(2) 0.036(3) -0.003(2) 0.012(2) -0.004(2)
C44 0.064(4) 0.045(3) 0.051(3) 0.001(2) 0.026(3) 0.007(3)
C41 0.054(3) 0.044(3) 0.057(3) 0.000(2) 0.029(3) -0.006(2)
C48 0.068(5) 0.062(5) 0.047(4) 0.000 0.038(4) 0.000
C27 0.058(3) 0.042(3) 0.036(3) 0.003(2) 0.022(2) 0.000(2)
C24 0.056(3) 0.039(3) 0.044(3) 0.001(2) 0.020(3) -0.002(2)
C55 0.051(3) 0.042(3) 0.047(3) 0.001(2) 0.019(2) -0.007(2)
C2 0.054(3) 0.033(2) 0.042(3) 0.005(2) 0.018(2) -0.008(2)
C5 0.053(3) 0.041(3) 0.037(3) 0.004(2) 0.017(2) 0.002(2)
C49 0.063(4) 0.049(3) 0.046(3) -0.005(2) 0.031(3) -0.006(3)
C46 0.065(4) 0.037(2) 0.057(3) -0.001(2) 0.036(3) -0.010(2)
C28 0.061(3) 0.037(3) 0.045(3) 0.012(2) 0.025(3) -0.002(2)
C45 0.058(3) 0.043(3) 0.048(3) 0.006(2) 0.025(3) -0.003(2)
C32 0.067(4) 0.037(3) 0.040(3) 0.005(2) 0.012(3) 0.007(2)
C50 0.064(4) 0.052(3) 0.045(3) -0.003(2) 0.024(3) -0.001(3)
C25 0.060(4) 0.042(3) 0.054(3) 0.002(2) 0.020(3) 0.004(2)
C56 0.055(3) 0.042(3) 0.052(3) -0.002(2) 0.024(3) -0.005(2)
C29 0.068(4) 0.028(2) 0.053(3) 0.006(2) 0.018(3) 0.001(2)
C51 0.071(6) 0.055(5) 0.055(5) 0.000 0.028(4) 0.000
O2I 0.121(5) 0.071(3) 0.132(5) 0.003(3) 0.071(4) -0.010(3)
O5I 0.113(7) 0.111(6) 0.069(5) 0.000 0.007(4) 0.000
O4I 0.098(4) 0.135(5) 0.084(4) 0.012(3) 0.017(3) 0.021(4)
C47 0.065(4) 0.050(3) 0.056(3) 0.005(2) 0.031(3) -0.003(3)
C35 0.081(4) 0.056(3) 0.035(3) 0.013(2) 0.018(3) -0.003(3)
C38 0.082(4) 0.044(3) 0.043(3) 0.013(2) 0.027(3) -0.006(3)
C33 0.067(4) 0.050(3) 0.049(3) 0.006(3) -0.001(3) 0.011(3)
C60 0.064(4) 0.054(3) 0.068(4) 0.010(3) 0.029(3) -0.003(3)
O3I 0.113(5) 0.128(5) 0.115(5) 0.025(4) 0.004(4) 0.023(4)
C39 0.105(6) 0.061(4) 0.062(4) 0.017(3) 0.037(4) -0.010(4)
C57 0.105(6) 0.080(4) 0.072(4) -0.005(3) 0.059(4) -0.018(4)
O1O 0.134(6) 0.080(4) 0.165(6) 0.002(4) 0.062(5) -0.005(4)
O6I 0.124(7) 0.151(8) 0.083(5) 0.000 0.053(5) 0.000
C30 0.086(5) 0.046(3) 0.080(4) 0.003(3) 0.031(4) -0.005(3)
N2S 0.117(6) 0.072(4) 0.119(6) -0.007(4) 0.049(5) -0.014(4)
C61 0.056(4) 0.086(5) 0.089(5) 0.008(4) 0.021(4) -0.008(3)
C36 0.087(5) 0.082(4) 0.056(4) 0.015(3) 0.022(4) -0.007(4)
O7O 0.211(9) 0.118(5) 0.126(6) -0.013(4) 0.075(6) 0.019(6)
O7I 0.227(10) 0.145(6) 0.126(6) -0.021(5) 0.098(7) -0.037(6)
O1I 0.242(10) 0.115(6) 0.201(9) 0.033(6) 0.157(8) 0.022(6)
C34 0.104(6) 0.069(4) 0.059(4) 0.013(3) -0.007(4) 0.009(4)
O3O 0.146(7) 0.129(6) 0.186(8) -0.028(5) 0.094(6) -0.013(5)
C4S 0.113(7) 0.075(5) 0.104(7) 0.004(5) 0.018(5) -0.022(5)
C31 0.121(7) 0.086(5) 0.099(6) 0.021(5) 0.041(5) -0.020(5)
C62 0.091(6) 0.106(6) 0.116(7) 0.007(5) 0.039(5) 0.001(5)
C6S 0.140(10) 0.102(7) 0.153(10) 0.040(7) 0.037(8) -0.015(6)
C37 0.127(9) 0.149(10) 0.150(11) 0.048(8) 0.031(8) 0.010(8)
C40 0.216(16) 0.170(12) 0.117(9) 0.010(8) 0.057(10) -0.062(11)

loop_
_atom_type_symbol
_atom_type_description
_atom_type_scat_dispersion_real
_atom_type_scat_dispersion_imag
_atom_type_scat_source
C C 0.0181 0.0091 'International Tables Vol C Tables 4.2.6.8 and 6.1.1.4'
H H 0.0000 0.0000 'International Tables Vol C Tables 4.2.6.8 and 6.1.1.4'
N N 0.0311 0.0180 'International Tables Vol C Tables 4.2.6.8 and 6.1.1.4'
O O 0.0492 0.0322 'International Tables Vol C Tables 4.2.6.8 and 6.1.1.4'
Mg Mg 0.1719 0.1771 'International Tables Vol C Tables 4.2.6.8 and 6.1.1.4'

loop_
_geom_angle_atom_site_label_1
_geom_angle_atom_site_label_2
_geom_angle_atom_site_label_3
_geom_angle
_geom_angle_site_symmetry_1
_geom_angle_site_symmetry_3
O8 Mg5 O8 102.3(2) . 6_565
O8 Mg5 O9 81.97(15) . .
O8 Mg5 O9 174.3(2) 6_565 .
O8 Mg5 O9 174.3(2) . 6_565
O8 Mg5 O9 81.97(15) 6_565 6_565
O9 Mg5 O9 93.5(2) . 6_565
O8 Mg5 O5O 92.94(19) . .
O8 Mg5 O5O 92.94(19) 6_565 .
O9 Mg5 O5O 90.51(19) . .
O9 Mg5 O5O 90.51(19) 6_565 .
O8 Mg5 O5I 84.7(2) . .
O8 Mg5 O5I 84.7(2) 6_565 .
O9 Mg5 O5I 92.0(2) . .
O9 Mg5 O5I 92.0(2) 6_565 .
O5O Mg5 O5I 176.3(4) . .
O8 Mg5 C18 129.07(19) . 6_565
O8 Mg5 C18 26.74(16) 6_565 6_565
O9 Mg5 C18 148.7(2) . 6_565
O9 Mg5 C18 55.26(16) 6_565 6_565
O5O Mg5 C18 91.64(13) . 6_565
O5I Mg5 C18 87.59(14) . 6_565
O8 Mg5 C18 26.74(16) . .
O8 Mg5 C18 129.07(19) 6_565 .
O9 Mg5 C18 55.26(16) . .
O9 Mg5 C18 148.7(2) 6_565 .
O5O Mg5 C18 91.64(13) . .
O5I Mg5 C18 87.59(14) . .
C18 Mg5 C18 155.8(3) 6_565 .
O8 Mg5 C19 55.32(15) . .
O8 Mg5 C19 157.62(19) 6_565 .
O9 Mg5 C19 26.74(15) . .
O9 Mg5 C19 120.23(19) 6_565 .
O5O Mg5 C19 89.82(13) . .
O5I Mg5 C19 91.24(14) . .
C18 Mg5 C19 175.3(2) 6_565 .
C18 Mg5 C19 28.58(16) . .
O8 Mg5 C19 157.62(19) . 6_565
O8 Mg5 C19 55.32(15) 6_565 6_565
O9 Mg5 C19 120.24(19) . 6_565
O9 Mg5 C19 26.75(15) 6_565 6_565
O5O Mg5 C19 89.82(13) . 6_565
O5I Mg5 C19 91.24(14) . 6_565
C18 Mg5 C19 28.58(16) 6_565 6_565
C18 Mg5 C19 175.3(2) . 6_565
C19 Mg5 C19 147.0(2) . 6_565
O2 Mg2 O5 101.72(18) . 2_656
O2 Mg2 O4 174.71(19) . 2_656
O5 Mg2 O4 82.75(16) 2_656 2_656
O2 Mg2 O3 82.26(16) . .
O5 Mg2 O3 175.2(2) 2_656 .
O4 Mg2 O3 93.15(16) 2_656 .
O2 Mg2 O2O 91.5(2) . .
O5 Mg2 O2O 93.13(19) 2_656 .
O4 Mg2 O2O 91.06(18) 2_656 .
O3 Mg2 O2O 89.41(18) . .
O2 Mg2 O2I 85.3(2) . .
O5 Mg2 O2I 85.7(2) 2_656 .
O4 Mg2 O2I 92.3(2) 2_656 .
O3 Mg2 O2I 92.0(2) . .
O2O Mg2 O2I 176.3(2) . .
O2 Mg2 C11 128.53(18) . 2_656
O5 Mg2 C11 26.81(16) 2_656 2_656
O4 Mg2 C11 55.97(16) 2_656 2_656
O3 Mg2 C11 149.11(19) . 2_656
O2O Mg2 C11 91.87(17) . 2_656
O2I Mg2 C11 88.7(2) . 2_656
O2 Mg2 C4 27.11(16) . .
O5 Mg2 C4 128.83(18) 2_656 .
O4 Mg2 C4 148.34(17) 2_656 .
O3 Mg2 C4 55.19(16) . .
O2O Mg2 C4 89.53(18) . .
O2I Mg2 C4 88.5(2) . .
C11 Mg2 C4 155.64(19) 2_656 .
O2 Mg2 C10 157.76(17) . 2_656
O5 Mg2 C10 56.04(15) 2_656 2_656
O4 Mg2 C10 26.82(15) 2_656 2_656
O3 Mg2 C10 119.94(17) . 2_656
O2O Mg2 C10 90.10(17) . 2_656
O2I Mg2 C10 92.2(2) . 2_656
C11 Mg2 C10 29.23(16) 2_656 2_656
C4 Mg2 C10 175.12(17) . 2_656
O2 Mg2 C5 55.80(16) . .
O5 Mg2 C5 157.52(18) 2_656 .
O4 Mg2 C5 119.71(17) 2_656 .
O3 Mg2 C5 26.59(16) . .
O2O Mg2 C5 87.87(17) . .
O2I Mg2 C5 91.9(2) . .
C11 Mg2 C5 175.67(18) 2_656 .
C4 Mg2 C5 28.68(17) . .
C10 Mg2 C5 146.44(17) 2_656 .
O8 Mg4 O18 101.9(2) . 5_666
O8 Mg4 O19 175.19(19) . 2_656
O18 Mg4 O19 81.43(19) 5_666 2_656
O8 Mg4 O7 82.17(16) . .
O18 Mg4 O7 175.1(2) 5_666 .
O19 Mg4 O7 94.39(16) 2_656 .
O8 Mg4 O4O 92.8(2) . .
O18 Mg4 O4O 92.4(3) 5_666 .
O19 Mg4 O4O 90.6(2) 2_656 .
O7 Mg4 O4O 90.12(19) . .
O8 Mg4 O4I 85.4(2) . .
O18 Mg4 O4I 86.4(3) 5_666 .
O19 Mg4 O4I 91.4(2) 2_656 .
O7 Mg4 O4I 91.2(2) . .
O4O Mg4 O4I 177.5(3) . .
O8 Mg4 C18 26.69(14) . .
O18 Mg4 C18 128.5(2) 5_666 .
O19 Mg4 C18 149.76(16) 2_656 .
O7 Mg4 C18 55.48(15) . .
O4O Mg4 C18 91.9(2) . .
O4I Mg4 C18 87.2(2) . .
O8 Mg4 C53 127.79(16) . 5_666
O18 Mg4 C53 25.95(19) 5_666 5_666
O19 Mg4 C53 55.51(15) 2_656 5_666
O7 Mg4 C53 149.88(18) . 5_666
O4O Mg4 C53 91.3(2) . 5_666
O4I Mg4 C53 88.6(3) . 5_666
C18 Mg4 C53 154.44(17) . 5_666
O8 Mg4 C17 55.52(15) . .
O18 Mg4 C17 157.3(2) 5_666 .
O19 Mg4 C17 121.09(16) 2_656 .
O7 Mg4 C17 26.70(15) . .
O4O Mg4 C17 89.9(2) . .
O4I Mg4 C17 90.4(2) . .
C18 Mg4 C17 28.83(15) . .
C53 Mg4 C17 176.41(17) 5_666 .
O8 Mg4 C54 156.68(15) . 2_656
O18 Mg4 C54 54.86(19) 5_666 2_656
O19 Mg4 C54 26.65(14) 2_656 2_656
O7 Mg4 C54 121.03(16) . 2_656
O4O Mg4 C54 89.7(2) . 2_656
O4I Mg4 C54 91.3(2) . 2_656
C18 Mg4 C54 176.14(16) . 2_656
C53 Mg4 C54 28.91(15) 5_666 2_656
C17 Mg4 C54 147.73(16) . 2_656
O11 Mg6 O11 101.2(3) 6_565 .
O11 Mg6 O10 82.11(16) 6_565 6_565
O11 Mg6 O10 176.4(2) . 6_565
O11 Mg6 O10 176.4(2) 6_565 .
O11 Mg6 O10 82.11(16) . .
O10 Mg6 O10 94.5(2) 6_565 .
O11 Mg6 O6O 89.0(2) 6_565 .
O11 Mg6 O6O 89.0(2) . .
O10 Mg6 O6O 89.7(2) 6_565 .
O10 Mg6 O6O 89.7(2) . .
O11 Mg6 O6I 87.6(3) 6_565 .
O11 Mg6 O6I 87.6(3) . .
O10 Mg6 O6I 93.9(2) 6_565 .
O10 Mg6 O6I 93.9(2) . .
O6O Mg6 O6I 174.7(4) . .
O11 Mg6 C25 26.79(17) 6_565 6_565
O11 Mg6 C25 127.9(2) . 6_565
O10 Mg6 C25 55.40(16) 6_565 6_565
O10 Mg6 C25 149.8(2) . 6_565
O6O Mg6 C25 87.27(16) . 6_565
O6I Mg6 C25 91.56(16) . 6_565
O11 Mg6 C25 127.9(2) 6_565 .
O11 Mg6 C25 26.78(17) . .
O10 Mg6 C25 149.8(2) 6_565 .
O10 Mg6 C25 55.40(16) . .
O6O Mg6 C25 87.27(16) . .
O6I Mg6 C25 91.56(16) . .
C25 Mg6 C25 154.1(3) 6_565 .
O11 Mg6 C24 55.75(16) 6_565 6_565
O11 Mg6 C24 156.7(2) . 6_565
O10 Mg6 C24 26.48(16) 6_565 6_565
O10 Mg6 C24 120.84(19) . 6_565
O6O Mg6 C24 87.08(15) . 6_565
O6I Mg6 C24 94.41(15) . 6_565
C25 Mg6 C24 28.97(16) 6_565 6_565
C25 Mg6 C24 173.2(2) . 6_565
O11 Mg6 C24 156.7(2) 6_565 .
O11 Mg6 C24 55.75(16) . .
O10 Mg6 C24 120.84(19) 6_565 .
O10 Mg6 C24 26.48(16) . .
O6O Mg6 C24 87.08(15) . .
O6I Mg6 C24 94.41(15) . .
C25 Mg6 C24 173.2(2) 6_565 .
C25 Mg6 C24 28.97(16) . .
C24 Mg6 C24 146.8(2) 6_565 .
O11 Mg7 O17 101.7(2) . .
O11 Mg7 O12 82.32(17) . .
O17 Mg7 O12 174.4(3) . .
O11 Mg7 O16 174.4(2) . .
O17 Mg7 O16 82.7(2) . .
O12 Mg7 O16 93.04(18) . .
O11 Mg7 O7I 88.1(4) . .
O17 Mg7 O7I 89.8(4) . .
O12 Mg7 O7I 94.2(3) . .
O16 Mg7 O7I 95.4(3) . .
O11 Mg7 O7O 87.5(3) . .
O17 Mg7 O7O 88.2(3) . .
O12 Mg7 O7O 88.1(3) . .
O16 Mg7 O7O 89.3(3) . .
O7I Mg7 O7O 174.7(4) . .
O11 Mg7 C51 128.37(19) . .
O17 Mg7 C51 26.8(2) . .
O12 Mg7 C51 148.6(2) . .
O16 Mg7 C51 55.90(17) . .
O7I Mg7 C51 93.5(4) . .
O7O Mg7 C51 86.9(3) . .
O11 Mg7 C25 26.86(16) . .
O17 Mg7 C25 128.4(2) . .
O12 Mg7 C25 55.48(16) . .
O16 Mg7 C25 148.29(18) . .
O7I Mg7 C25 91.2(3) . .
O7O Mg7 C25 86.2(3) . .
C51 Mg7 C25 154.59(19) . .
O11 Mg7 C50 157.17(18) . .
O17 Mg7 C50 55.8(2) . .
O12 Mg7 C50 119.76(19) . .
O16 Mg7 C50 26.88(15) . .
O7I Mg7 C50 95.4(3) . .
O7O Mg7 C50 87.5(3) . .
C51 Mg7 C50 29.03(17) . .
C25 Mg7 C50 172.3(2) . .
O11 Mg7 C26 55.59(16) . .
O17 Mg7 C26 156.8(2) . .
O12 Mg7 C26 26.76(16) . .
O16 Mg7 C26 119.66(17) . .
O7I Mg7 C26 93.7(3) . .
O7O Mg7 C26 86.2(3) . .
C51 Mg7 C26 171.9(3) . .
C25 Mg7 C26 28.74(16) . .
C50 Mg7 C26 146.07(18) . .
O2 Mg1 O15 175.3(2) . .
O2 Mg1 O14 101.06(19) . .
O15 Mg1 O14 83.54(18) . .
O2 Mg1 O1 82.50(17) . .
O15 Mg1 O1 92.90(18) . .
O14 Mg1 O1 176.4(2) . .
O2 Mg1 O1I 86.1(3) . .
O15 Mg1 O1I 93.3(3) . .
O14 Mg1 O1I 86.0(4) . .
O1 Mg1 O1I 93.7(3) . .
O2 Mg1 O1O 92.0(3) . .
O15 Mg1 O1O 88.8(3) . .
O14 Mg1 O1O 92.2(3) . .
O1 Mg1 O1O 88.2(3) . .
O1I Mg1 O1O 177.1(4) . .
O2 Mg1 C44 128.30(19) . .
O15 Mg1 C44 56.32(17) . .
O14 Mg1 C44 27.26(18) . .
O1 Mg1 C44 149.2(2) . .
O1I Mg1 C44 89.7(3) . .
O1O Mg1 C44 89.8(2) . .
O2 Mg1 C4 26.74(16) . .
O15 Mg1 C4 148.65(19) . .
O14 Mg1 C4 127.8(2) . .
O1 Mg1 C4 55.76(16) . .
O1I Mg1 C4 88.7(3) . .
O1O Mg1 C4 90.6(2) . .
C44 Mg1 C4 155.03(19) . .
O2 Mg1 C45 157.25(19) . .
O15 Mg1 C45 27.41(16) . .
O14 Mg1 C45 56.25(18) . .
O1 Mg1 C45 120.21(19) . .
O1I Mg1 C45 93.3(3) . .
O1O Mg1 C45 87.6(2) . .
C44 Mg1 C45 28.99(17) . .
C4 Mg1 C45 175.7(2) . .
O2 Mg1 C3 55.72(16) . .
O15 Mg1 C3 119.70(18) . .
O14 Mg1 C3 156.8(2) . .
O1 Mg1 C3 26.82(16) . .
O1I Mg1 C3 92.6(3) . .
O1O Mg1 C3 88.2(2) . .
C44 Mg1 C3 175.6(2) . .
C4 Mg1 C3 28.98(16) . .
C45 Mg1 C3 146.91(19) . .
O5 Mg3 O14 99.89(19) . 2_656
O5 Mg3 O13 174.0(3) . 2_656
O14 Mg3 O13 82.97(18) 2_656 2_656
O5 Mg3 O6 82.65(17) . .
O14 Mg3 O6 175.4(3) 2_656 .
O13 Mg3 O6 94.15(17) 2_656 .
O5 Mg3 O3I 89.5(3) . .
O14 Mg3 O3I 89.4(3) 2_656 .
O13 Mg3 O3I 95.8(3) 2_656 .
O6 Mg3 O3I 94.5(3) . .
O5 Mg3 O3O 88.8(3) . .
O14 Mg3 O3O 90.4(3) 2_656 .
O13 Mg3 O3O 85.9(3) 2_656 .
O6 Mg3 O3O 85.8(3) . .
O3I Mg3 O3O 178.2(3) . .
O5 Mg3 C11 26.61(15) . .
O14 Mg3 C11 126.49(19) 2_656 .
O13 Mg3 C11 149.98(18) 2_656 .
O6 Mg3 C11 56.06(15) . .
O3I Mg3 C11 90.7(3) . .
O3O Mg3 C11 88.0(3) . .
O5 Mg3 C44 126.44(18) . 2_656
O14 Mg3 C44 26.66(17) 2_656 2_656
O13 Mg3 C44 56.32(17) 2_656 2_656
O6 Mg3 C44 150.3(2) . 2_656
O3I Mg3 C44 91.8(3) . 2_656
O3O Mg3 C44 88.8(3) . 2_656
C11 Mg3 C44 152.92(18) . 2_656
O5 Mg3 C43 155.32(18) . 2_656
O14 Mg3 C43 55.88(17) 2_656 2_656
O13 Mg3 C43 27.09(15) 2_656 2_656
O6 Mg3 C43 121.19(18) . 2_656
O3I Mg3 C43 94.4(3) . 2_656
O3O Mg3 C43 87.0(3) . 2_656
C11 Mg3 C43 174.5(2) . 2_656
C44 Mg3 C43 29.23(16) 2_656 2_656
O5 Mg3 C12 55.45(15) . .
O14 Mg3 C12 155.05(19) 2_656 .
O13 Mg3 C12 121.20(17) 2_656 .
O6 Mg3 C12 27.20(14) . .
O3I Mg3 C12 93.7(3) . .
O3O Mg3 C12 85.7(3) . .
C11 Mg3 C12 28.88(15) . .
C44 Mg3 C12 174.2(2) 2_656 .
C43 Mg3 C12 148.05(18) 2_656 .
C12 O6 Mg3 110.3(3) . .
C10 O4 Mg2 110.6(3) . 2_656
C17 O7 Mg4 110.9(3) . .
C43 O13 Mg3 111.1(3) . 2_656
C3 O1 Mg1 110.7(3) . .
C18 O8 Mg4 111.4(3) . .
C18 O8 Mg5 110.5(3) . .
Mg4 O8 Mg5 138.1(2) . .
C19 O9 Mg5 110.7(3) . .
C54 O19 Mg4 111.3(3) . 2_656
C24 O10 Mg6 110.9(3) . .
C5 O3 Mg2 110.7(3) . .
C11 O5 Mg3 111.2(3) . .
C11 O5 Mg2 109.9(3) . 2_656
Mg3 O5 Mg2 138.7(2) . 2_656
C26 O12 Mg7 111.1(3) . .
C45 O15 Mg1 110.2(3) . .
C4 O2 Mg1 111.8(3) . .
C4 O2 Mg2 110.1(3) . .
Mg1 O2 Mg2 138.2(2) . .
C50 O16 Mg7 110.2(3) . .
C53 O18 Mg4 111.13(17) . 2_656
C53 O18 Mg4 111.13(17) . 5_666
Mg4 O18 Mg4 137.7(3) 2_656 5_666
C4S O2O Mg2 123.1(5) . .
C44 O14 Mg1 109.1(3) . .
C44 O14 Mg3 110.7(3) . 2_656
Mg1 O14 Mg3 140.2(3) . 2_656
C25 O11 Mg7 111.1(3) . .
C25 O11 Mg6 110.5(4) . .
Mg7 O11 Mg6 138.3(2) . .
C51 O17 Mg7 110.68(18) . 6_565
C51 O17 Mg7 110.68(18) . .
Mg7 O17 Mg7 138.6(3) 6_565 .
C19 C20 C15 117.6(5) . .
C19 C20 C21 120.6(4) . .
C15 C20 C21 121.8(4) . .
C16 C15 C20 122.6(4) . .
C16 C15 H15 118.7 . .
C20 C15 H15 118.7 . .
O6 C12 C13 123.6(4) . .
O6 C12 C11 115.6(5) . .
C13 C12 C11 120.8(5) . .
O6 C12 Mg3 42.5(2) . .
C13 C12 Mg3 166.0(4) . .
C11 C12 Mg3 73.2(3) . .
O7 C17 C16 124.4(4) . .
O7 C17 C18 116.1(4) . .
C16 C17 C18 119.5(5) . .
O7 C17 Mg4 42.4(2) . .
C16 C17 Mg4 166.4(4) . .
C18 C17 Mg4 73.9(3) . .
O18 C53 C54 120.3(4) . .
O18 C53 C54 120.3(4) . 6_565
C54 C53 C54 119.4(7) . 6_565
O18 C53 Mg4 42.92(12) . 2_656
C54 C53 Mg4 77.4(3) . 2_656
C54 C53 Mg4 163.2(4) 6_565 2_656
O18 C53 Mg4 42.92(12) . 5_666
C54 C53 Mg4 163.2(4) . 5_666
C54 C53 Mg4 77.4(3) 6_565 5_666
Mg4 C53 Mg4 85.8(2) 2_656 5_666
O1 C3 C2 123.9(5) . .
O1 C3 C4 115.9(4) . .
C2 C3 C4 120.2(5) . .
O1 C3 Mg1 42.5(2) . .
C2 C3 Mg1 166.1(4) . .
C4 C3 Mg1 73.5(3) . .
C6 C1 C2 123.0(5) . .
C6 C1 H1 118.5 . .
C2 C1 H1 118.5 . .
C27 C22 C23 122.5(5) . .
C27 C22 H22 118.7 . .
C23 C22 H22 118.7 . .
C1 C6 C5 118.2(5) . .
C1 C6 C7 122.5(4) . .
C5 C6 C7 119.2(5) . .
C8 C9 C10 117.4(5) . .
C8 C9 C7 123.8(5) . .
C10 C9 C7 118.6(4) . .
O19 C54 C55 123.8(4) . .
O19 C54 C53 115.6(5) . .
C55 C54 C53 120.7(5) . .
O19 C54 Mg4 42.0(2) . 2_656
C55 C54 Mg4 165.1(4) . 2_656
C53 C54 Mg4 73.7(4) . 2_656
C24 C23 C22 119.0(5) . .
C24 C23 C21 119.1(4) . .
C22 C23 C21 121.8(4) . .
C41 C42 C43 117.4(5) . .
C41 C42 C56 123.3(5) . .
C43 C42 C56 119.3(5) . .
C9 C8 C13 124.5(5) . .
C9 C8 H8 117.8 . .
C13 C8 H8 117.8 . .
C55 C52 C55 122.2(7) . 6_565
C55 C52 H52 118.9 . .
C55 C52 H52 118.9 6_565 .
O2 C4 C5 120.6(5) . .
O2 C4 C3 119.0(5) . .
C5 C4 C3 120.3(5) . .
O2 C4 Mg2 42.8(2) . .
C5 C4 Mg2 77.8(3) . .
C3 C4 Mg2 161.8(4) . .
O2 C4 Mg1 41.5(3) . .
C5 C4 Mg1 162.1(4) . .
C3 C4 Mg1 77.6(3) . .
Mg2 C4 Mg1 84.32(15) . .
C13 C14 C32 112.6(4) . .
C13 C14 C16 110.0(4) . .
C32 C14 C16 112.9(4) . .
C13 C14 H14 107.0 . .
C32 C14 H14 107.0 . .
C16 C14 H14 107.0 . .
C9 C7 C6 110.4(4) . .
C9 C7 C29 113.9(4) . .
C6 C7 C29 112.6(5) . .
C9 C7 H7 106.5 . .
C6 C7 H7 106.5 . .
C29 C7 H7 106.5 . .
O13 C43 C42 124.1(5) . .
O13 C43 C44 115.3(5) . .
C42 C43 C44 120.6(5) . .
O13 C43 Mg3 41.8(2) . 2_656
C42 C43 Mg3 165.8(4) . 2_656
C44 C43 Mg3 73.5(3) . 2_656
C20 C21 C23 110.7(4) . .
C20 C21 C35 113.7(5) . .
C23 C21 C35 112.7(4) . .
C20 C21 H21 106.4 . .
C23 C21 H21 106.4 . .
C35 C21 H21 106.4 . .
O9 C19 C20 122.9(5) . .
O9 C19 C18 116.4(4) . .
C20 C19 C18 120.8(4) . .
O9 C19 Mg5 42.5(2) . .
C20 C19 Mg5 164.9(4) . .
C18 C19 Mg5 74.0(3) . .
C15 C16 C17 118.8(4) . .
C15 C16 C14 121.8(4) . .
C17 C16 C14 119.3(5) . .
C8 C13 C12 117.5(4) . .
C8 C13 C14 122.4(5) . .
C12 C13 C14 120.0(5) . .
O12 C26 C27 124.1(5) . .
O12 C26 C25 115.5(4) . .
C27 C26 C25 120.4(5) . .
O12 C26 Mg7 42.1(2) . .
C27 C26 Mg7 166.1(4) . .
C25 C26 Mg7 73.5(3) . .
O5 C11 C12 120.0(5) . .
O5 C11 C10 120.6(4) . .
C12 C11 C10 119.3(5) . .
O5 C11 Mg3 42.2(2) . .
C12 C11 Mg3 78.0(3) . .
C10 C11 Mg3 162.6(4) . .
O5 C11 Mg2 43.2(2) . 2_656
C12 C11 Mg2 163.2(4) . 2_656
C10 C11 Mg2 77.4(3) . 2_656
Mg3 C11 Mg2 85.39(16) . 2_656
O8 C18 C19 120.1(4) . .
O8 C18 C17 119.2(5) . .
C19 C18 C17 120.7(4) . .
O8 C18 Mg4 41.9(2) . .
C19 C18 Mg4 162.0(3) . .
C17 C18 Mg4 77.3(3) . .
O8 C18 Mg5 42.7(2) . .
C19 C18 Mg5 77.4(3) . .
C17 C18 Mg5 161.9(4) . .
Mg4 C18 Mg5 84.65(15) . .
O4 C10 C9 123.8(5) . .
O4 C10 C11 115.8(4) . .
C9 C10 C11 120.4(4) . .
O4 C10 Mg2 42.6(2) . 2_656
C9 C10 Mg2 165.3(4) . 2_656
C11 C10 Mg2 73.4(3) . 2_656
O14 C44 C45 120.7(5) . .
O14 C44 C43 119.9(5) . .
C45 C44 C43 119.4(5) . .
O14 C44 Mg1 43.6(2) . .
C45 C44 Mg1 77.1(3) . .
C43 C44 Mg1 163.5(4) . .
O14 C44 Mg3 42.6(2) . 2_656
C45 C44 Mg3 163.3(4) . 2_656
C43 C44 Mg3 77.3(3) . 2_656
Mg1 C44 Mg3 86.26(18) . 2_656
C42 C41 C46 124.6(6) . .
C42 C41 H41 117.7 . .
C46 C41 H41 117.7 . .
C49 C48 C49 122.5(8) 6_565 .
C49 C48 H48 118.7 6_565 .
C49 C48 H48 118.7 . .
C26 C27 C22 118.3(5) . .
C26 C27 C28 119.2(5) . .
C22 C27 C28 122.5(4) . .
O10 C24 C23 124.2(5) . .
O10 C24 C25 116.9(4) . .
C23 C24 C25 119.0(5) . .
O10 C24 Mg6 42.6(2) . .
C23 C24 Mg6 166.4(4) . .
C25 C24 Mg6 74.4(3) . .
C54 C55 C52 118.5(5) . .
C54 C55 C56 120.5(5) . .
C52 C55 C56 120.9(5) . .
C3 C2 C1 118.0(5) . .
C3 C2 C28 119.7(5) . .
C1 C2 C28 122.3(4) . .
O3 C5 C4 116.0(4) . .
O3 C5 C6 123.8(5) . .
C4 C5 C6 120.2(5) . .
O3 C5 Mg2 42.7(2) . .
C4 C5 Mg2 73.5(3) . .
C6 C5 Mg2 165.6(4) . .
C50 C49 C48 118.2(5) . .
C50 C49 C47 119.9(5) . .
C48 C49 C47 121.8(6) . .
C41 C46 C45 116.6(5) . .
C41 C46 C47 123.5(5) . .
C45 C46 C47 119.9(5) . .
C2 C28 C27 109.1(4) . .
C2 C28 C38 112.8(4) . .
C27 C28 C38 114.6(4) . .
C2 C28 H28 106.6 . .
C27 C28 H28 106.6 . .
C38 C28 H28 106.6 . .
O15 C45 C44 116.1(5) . .
O15 C45 C46 122.5(5) . .
C44 C45 C46 121.4(5) . .
O15 C45 Mg1 42.3(2) . .
C44 C45 Mg1 73.9(3) . .
C46 C45 Mg1 164.6(4) . .
C33 C32 C14 114.5(5) . .
C33 C32 H32A 108.6 . .
C14 C32 H32A 108.6 . .
C33 C32 H32B 108.6 . .
C14 C32 H32B 108.6 . .
H32A C32 H32B 107.6 . .
O16 C50 C49 123.1(5) . .
O16 C50 C51 116.4(6) . .
C49 C50 C51 120.4(6) . .
O16 C50 Mg7 42.9(3) . .
C49 C50 Mg7 165.8(4) . .
C51 C50 Mg7 73.5(4) . .
O11 C25 C26 119.8(5) . .
O11 C25 C24 119.3(5) . .
C26 C25 C24 120.9(5) . .
O11 C25 Mg7 42.0(3) . .
C26 C25 Mg7 77.8(3) . .
C24 C25 Mg7 161.3(4) . .
O11 C25 Mg6 42.7(2) . .
C26 C25 Mg6 162.5(4) . .
C24 C25 Mg6 76.6(3) . .
Mg7 C25 Mg6 84.70(16) . .
C42 C56 C55 110.3(4) . .
C42 C56 C60 113.1(5) . .
C55 C56 C60 113.0(5) . .
C42 C56 H56 106.7 . .
C55 C56 H56 106.7 . .
C60 C56 H56 106.7 . .
C30 C29 C7 114.7(5) . .
C30 C29 H29A 108.6 . .
C7 C29 H29A 108.6 . .
C30 C29 H29B 108.6 . .
C7 C29 H29B 108.6 . .
H29A C29 H29B 107.6 . .
O17 C51 C50 119.9(4) . 6_565
O17 C51 C50 119.9(4) . .
C50 C51 C50 120.1(8) 6_565 .
O17 C51 Mg7 42.51(14) . 6_565
C50 C51 Mg7 77.4(3) 6_565 6_565
C50 C51 Mg7 162.4(5) . 6_565
O17 C51 Mg7 42.51(14) . .
C50 C51 Mg7 162.4(5) 6_565 .
C50 C51 Mg7 77.4(3) . .
Mg7 C51 Mg7 85.0(3) 6_565 .
C46 C47 C49 109.9(5) . .
C46 C47 C57 114.1(5) . .
C49 C47 C57 114.2(5) . .
C46 C47 H47 106.0 . .
C49 C47 H47 106.0 . .
C57 C47 H47 106.0 . .
C36 C35 C21 112.8(5) . .
C36 C35 H35A 109.0 . .
C21 C35 H35A 109.0 . .
C36 C35 H35B 109.0 . .
C21 C35 H35B 109.0 . .
H35A C35 H35B 107.8 . .
C39 C38 C28 115.9(5) . .
C39 C38 H38A 108.3 . .
C28 C38 H38A 108.3 . .
C39 C38 H38B 108.3 . .
C28 C38 H38B 108.3 . .
H38A C38 H38B 107.4 . .
C32 C33 C34 112.1(6) . .
C32 C33 H33A 109.2 . .
C34 C33 H33A 109.2 . .
C32 C33 H33B 109.2 . .
C34 C33 H33B 109.2 . .
H33A C33 H33B 107.9 . .
C61 C60 C56 113.9(6) . .
C61 C60 H60A 108.8 . .
C56 C60 H60A 108.8 . .
C61 C60 H60B 108.8 . .
C56 C60 H60B 108.8 . .
H60A C60 H60B 107.7 . .
C40 C39 C38 113.1(8) . .
C40 C39 H39A 109.0 . .
C38 C39 H39A 109.0 . .
C40 C39 H39B 108.9 . .
C38 C39 H39B 109.0 . .
H39A C39 H39B 107.8 . .
C58 C57 C47 114.5(12) . .
C58 C57 H57A 108.6 . .
C47 C57 H57A 108.6 . .
C58 C57 H57B 108.6 . .
C47 C57 H57B 108.6 . .
H57A C57 H57B 107.6 . .
C29 C30 C31 114.3(6) . .
C29 C30 H30A 108.7 . .
C31 C30 H30A 108.7 . .
C29 C30 H30B 108.7 . .
C31 C30 H30B 108.7 . .
H30A C30 H30B 107.6 . .
C4S N2S C5S 117.5(13) . .
C4S N2S C6S 122.1(9) . .
C5S N2S C6S 120.1(12) . .
C62 C61 C60 112.2(7) . .
C62 C61 H61A 109.2 . .
C60 C61 H61A 109.2 . .
C62 C61 H61B 109.2 . .
C60 C61 H61B 109.2 . .
H61A C61 H61B 107.9 . .
C37 C36 C35 110.5(8) . .
C37 C36 H36A 109.6 . .
C35 C36 H36A 109.6 . .
C37 C36 H36B 109.6 . .
C35 C36 H36B 109.6 . .
H36A C36 H36B 108.1 . .
C33 C34 H34A 109.5 . .
C33 C34 H34B 109.5 . .
H34A C34 H34B 109.5 . .
C33 C34 H34C 109.5 . .
H34A C34 H34C 109.5 . .
H34B C34 H34C 109.5 . .
O2O C4S N2S 127.5(9) . .
C30 C31 H31A 109.5 . .
C30 C31 H31B 109.5 . .
H31A C31 H31B 109.5 . .
C30 C31 H31C 109.5 . .
H31A C31 H31C 109.5 . .
H31B C31 H31C 109.5 . .
C61 C62 H62A 109.5 . .
C61 C62 H62B 109.5 . .
H62A C62 H62B 109.5 . .
C61 C62 H62C 109.5 . .
H62A C62 H62C 109.5 . .
H62B C62 H62C 109.5 . .
N2S C6S H6S1 109.5 . .
N2S C6S H6S2 109.5 . .
H6S1 C6S H6S2 109.5 . .
N2S C6S H6S3 109.5 . .
H6S1 C6S H6S3 109.5 . .
H6S2 C6S H6S3 109.5 . .
C36 C37 H37A 109.5 . .
C36 C37 H37B 109.5 . .
H37A C37 H37B 109.5 . .
C36 C37 H37C 109.5 . .
H37A C37 H37C 109.5 . .
H37B C37 H37C 109.5 . .
C57 C58 C59 90.6(16) . .
C57 C58 H58A 113.5 . .
C59 C58 H58A 113.6 . .
C57 C58 H58B 113.5 . .
C59 C58 H58B 113.5 . .
H58A C58 H58B 110.8 . .
N2S C5S H5S1 109.5 . .
N2S C5S H5S2 109.5 . .
H5S1 C5S H5S2 109.5 . .
N2S C5S H5S3 109.5 . .
H5S1 C5S H5S3 109.5 . .
H5S2 C5S H5S3 109.5 . .
C39 C40 H40A 109.5 . .
C39 C40 H40B 109.5 . .
H40A C40 H40B 109.5 . .
C39 C40 H40C 109.5 . .
H40A C40 H40C 109.5 . .
H40B C40 H40C 109.5 . .
C58 C59 H59A 109.5 . .
C58 C59 H59B 109.5 . .
H59A C59 H59B 109.5 . .
C58 C59 H59C 109.5 . .
H59A C59 H59C 109.5 . .
H59B C59 H59C 109.5 . .

loop_
_geom_bond_atom_site_label_1
_geom_bond_atom_site_label_2
_geom_bond_distance
_geom_bond_site_symmetry_2
Mg5 O8 2.033(4) .
Mg5 O8 2.033(4) 6_565
Mg5 O9 2.058(4) .
Mg5 O9 2.058(4) 6_565
Mg5 O5O 2.107(7) .
Mg5 O5I 2.185(8) .
Mg5 C18 2.806(5) 6_565
Mg5 C18 2.806(5) .
Mg5 C19 2.848(5) .
Mg5 C19 2.848(5) 6_565
Mg2 O2 2.016(4) .
Mg2 O5 2.027(4) 2_656
Mg2 O4 2.048(4) 2_656
Mg2 O3 2.060(4) .
Mg2 O2O 2.096(5) .
Mg2 O2I 2.205(6) .
Mg2 C11 2.782(5) 2_656
Mg2 C4 2.786(6) .
Mg2 C10 2.833(5) 2_656
Mg2 C5 2.839(5) .
Mg4 O8 2.005(5) .
Mg4 O18 2.044(3) 5_666
Mg4 O19 2.046(4) 2_656
Mg4 O7 2.047(4) .
Mg4 O4O 2.111(5) .
Mg4 O4I 2.195(6) .
Mg4 C18 2.795(6) .
Mg4 C53 2.800(6) 5_666
Mg4 C17 2.837(6) .
Mg4 C54 2.847(6) 2_656
Mg6 O11 2.025(4) 6_565
Mg6 O11 2.025(4) .
Mg6 O10 2.049(4) 6_565
Mg6 O10 2.049(4) .
Mg6 O6O 2.116(10) .
Mg6 O6I 2.139(9) .
Mg6 C25 2.798(5) 6_565
Mg6 C25 2.798(5) .
Mg6 C24 2.827(5) 6_565
Mg6 C24 2.827(5) .
Mg7 O11 1.996(5) .
Mg7 O17 2.004(3) .
Mg7 O12 2.038(4) .
Mg7 O16 2.048(5) .
Mg7 O7I 2.155(9) .
Mg7 O7O 2.215(10) .
Mg7 C51 2.774(7) .
Mg7 C25 2.780(6) .
Mg7 C50 2.823(7) .
Mg7 C26 2.835(6) .
Mg1 O2 1.990(5) .
Mg1 O15 2.005(5) .
Mg1 O14 2.011(4) .
Mg1 O1 2.053(4) .
Mg1 O1I 2.197(10) .
Mg1 O1O 2.284(8) .
Mg1 C44 2.754(6) .
Mg1 C4 2.790(6) .
Mg1 C45 2.793(6) .
Mg1 C3 2.841(6) .
Mg3 O5 2.001(4) .
Mg3 O14 2.015(4) 2_656
Mg3 O13 2.023(5) 2_656
Mg3 O6 2.046(4) .
Mg3 O3I 2.122(9) .
Mg3 O3O 2.278(9) .
Mg3 C11 2.778(6) .
Mg3 C44 2.783(6) 2_656
Mg3 C43 2.831(6) 2_656
Mg3 C12 2.839(6) .
O6 C12 1.383(7) .
O4 C10 1.365(6) .
O4 Mg2 2.048(4) 2_656
O7 C17 1.365(7) .
O13 C43 1.382(7) .
O13 Mg3 2.023(5) 2_656
O1 C3 1.370(7) .
O8 C18 1.348(6) .
O9 C19 1.370(6) .
O19 C54 1.371(6) .
O19 Mg4 2.046(4) 2_656
O10 C24 1.349(6) .
O3 C5 1.358(7) .
O5 C11 1.335(7) .
O5 Mg2 2.027(4) 2_656
O12 C26 1.368(7) .
O15 C45 1.371(7) .
O2 C4 1.352(6) .
O16 C50 1.360(7) .
O18 C53 1.313(10) .
O18 Mg4 2.044(3) 2_656
O18 Mg4 2.044(3) 5_666
O2O C4S 1.258(11) .
O14 C44 1.335(7) .
O14 Mg3 2.015(4) 2_656
O11 C25 1.346(7) .
O17 C51 1.337(11) .
O17 Mg7 2.004(3) 6_565
C20 C19 1.391(7) .
C20 C15 1.412(7) .
C20 C21 1.513(8) .
C15 C16 1.386(8) .
C15 H15 0.9500 .
C12 C13 1.400(8) .
C12 C11 1.402(7) .
C17 C16 1.402(7) .
C17 C18 1.402(7) .
C53 C54 1.410(6) .
C53 C54 1.410(6) 6_565
C53 Mg4 2.800(6) 2_656
C53 Mg4 2.800(6) 5_666
C3 C2 1.391(7) .
C3 C4 1.410(8) .
C1 C6 1.388(8) .
C1 C2 1.402(8) .
C1 H1 0.9500 .
C22 C27 1.389(8) .
C22 C23 1.396(7) .
C22 H22 0.9500 .
C6 C5 1.402(7) .
C6 C7 1.525(8) .
C9 C8 1.381(7) .
C9 C10 1.404(8) .
C9 C7 1.507(8) .
C54 C55 1.372(8) .
C54 Mg4 2.847(6) 2_656
C23 C24 1.391(7) .
C23 C21 1.537(8) .
C42 C41 1.385(8) .
C42 C43 1.389(8) .
C42 C56 1.514(8) .
C8 C13 1.385(8) .
C8 H8 0.9500 .
C52 C55 1.401(7) .
C52 C55 1.401(7) 6_565
C52 H52 0.9500 .
C4 C5 1.394(8) .
C14 C13 1.521(7) .
C14 C32 1.533(7) .
C14 C16 1.545(7) .
C14 H14 1.0000 .
C7 C29 1.545(7) .
C7 H7 1.0000 .
C43 C44 1.417(8) .
C43 Mg3 2.831(6) 2_656
C21 C35 1.546(7) .
C21 H21 1.0000 .
C19 C18 1.396(8) .
C26 C27 1.385(7) .
C26 C25 1.394(8) .
C11 C10 1.418(8) .
C11 Mg2 2.782(5) 2_656
C10 Mg2 2.833(5) 2_656
C44 C45 1.389(8) .
C44 Mg3 2.783(6) 2_656
C41 C46 1.392(8) .
C41 H41 0.9500 .
C48 C49 1.401(7) 6_565
C48 C49 1.402(7) .
C48 H48 0.9500 .
C27 C28 1.539(7) .
C24 C25 1.407(8) .
C55 C56 1.538(7) .
C2 C28 1.526(8) .
C49 C50 1.373(9) .
C49 C47 1.533(8) .
C46 C45 1.402(8) .
C46 C47 1.515(8) .
C28 C38 1.540(7) .
C28 H28 1.0000 .
C32 C33 1.518(8) .
C32 H32A 0.9900 .
C32 H32B 0.9900 .
C50 C51 1.404(7) .
C56 C60 1.541(9) .
C56 H56 1.0000 .
C29 C30 1.470(9) .
C29 H29A 0.9900 .
C29 H29B 0.9900 .
C51 C50 1.404(7) 6_565
C51 Mg7 2.774(7) 6_565
C47 C57 1.535(10) .
C47 H47 1.0000 .
C35 C36 1.524(9) .
C35 H35A 0.9900 .
C35 H35B 0.9900 .
C38 C39 1.497(9) .
C38 H38A 0.9900 .
C38 H38B 0.9900 .
C33 C34 1.524(9) .
C33 H33A 0.9900 .
C33 H33B 0.9900 .
C60 C61 1.510(9) .
C60 H60A 0.9900 .
C60 H60B 0.9900 .
C39 C40 1.474(15) .
C39 H39A 0.9900 .
C39 H39B 0.9900 .
C57 C58 1.43(2) .
C57 H57A 0.9900 .
C57 H57B 0.9900 .
C30 C31 1.511(10) .
C30 H30A 0.9900 .
C30 H30B 0.9900 .
N2S C4S 1.276(11) .
N2S C5S 1.42(2) .
N2S C6S 1.490(15) .
C61 C62 1.508(12) .
C61 H61A 0.9900 .
C61 H61B 0.9900 .
C36 C37 1.455(13) .
C36 H36A 0.9900 .
C36 H36B 0.9900 .
C34 H34A 0.9800 .
C34 H34B 0.9800 .
C34 H34C 0.9800 .
C31 H31A 0.9800 .
C31 H31B 0.9800 .
C31 H31C 0.9800 .
C62 H62A 0.9800 .
C62 H62B 0.9800 .
C62 H62C 0.9800 .
C6S H6S1 0.9800 .
C6S H6S2 0.9800 .
C6S H6S3 0.9800 .
C37 H37A 0.9800 .
C37 H37B 0.9800 .
C37 H37C 0.9800 .
C58 C59 1.601(17) .
C58 H58A 0.9900 .
C58 H58B 0.9900 .
C5S H5S1 0.9800 .
C5S H5S2 0.9800 .
C5S H5S3 0.9800 .
C40 H40A 0.9800 .
C40 H40B 0.9800 .
C40 H40C 0.9800 .
C59 H59A 0.9800 .
C59 H59B 0.9800 .
C59 H59C 0.9800 .

loop_
_geom_torsion_atom_site_label_1
_geom_torsion_atom_site_label_2
_geom_torsion_atom_site_label_3
_geom_torsion_atom_site_label_4
_geom_torsion
_geom_torsion_site_symmetry_1
_geom_torsion_site_symmetry_4
C19 C20 C15 C16 -0.9(7) . .
C21 C20 C15 C16 -178.6(4) . .
Mg3 O6 C12 C13 -177.5(4) . .
Mg3 O6 C12 C11 3.0(6) . .
Mg4 O7 C17 C16 176.2(4) . .
Mg4 O7 C17 C18 -4.9(6) . .
Mg4 O18 C53 C54 -0.1(9) 2_656 .
Mg4 O18 C53 C54 -179.2(5) 5_666 .
Mg4 O18 C53 C54 179.2(5) 2_656 6_565
Mg4 O18 C53 C54 0.2(9) 5_666 6_565
Mg4 O18 C53 Mg4 -179.0(7) 5_666 2_656
Mg4 O18 C53 Mg4 179.0(7) 2_656 5_666
Mg1 O1 C3 C2 176.3(4) . .
Mg1 O1 C3 C4 -4.4(6) . .
C2 C1 C6 C5 -1.9(7) . .
C2 C1 C6 C7 -179.2(4) . .
Mg4 O19 C54 C55 -174.3(4) 2_656 .
Mg4 O19 C54 C53 5.2(6) 2_656 .
O18 C53 C54 O19 -3.5(9) . .
C54 C53 C54 O19 177.1(4) 6_565 .
Mg4 C53 C54 O19 -3.6(4) 2_656 .
Mg4 C53 C54 O19 -5(2) 5_666 .
O18 C53 C54 C55 176.0(6) . .
C54 C53 C54 C55 -3.4(11) 6_565 .
Mg4 C53 C54 C55 175.8(5) 2_656 .
Mg4 C53 C54 C55 174.0(15) 5_666 .
O18 C53 C54 Mg4 0.1(6) . 2_656
C54 C53 C54 Mg4 -179.2(7) 6_565 2_656
Mg4 C53 C54 Mg4 -1.8(17) 5_666 2_656
C27 C22 C23 C24 1.2(8) . .
C27 C22 C23 C21 177.0(5) . .
C10 C9 C8 C13 1.9(7) . .
C7 C9 C8 C13 177.6(5) . .
Mg1 O2 C4 C5 179.9(4) . .
Mg2 O2 C4 C5 -0.8(6) . .
Mg1 O2 C4 C3 -1.6(6) . .
Mg2 O2 C4 C3 177.7(4) . .
Mg1 O2 C4 Mg2 -179.3(5) . .
Mg2 O2 C4 Mg1 179.3(5) . .
O1 C3 C4 O2 4.2(7) . .
C2 C3 C4 O2 -176.5(5) . .
Mg1 C3 C4 O2 1.1(4) . .
O1 C3 C4 C5 -177.3(5) . .
C2 C3 C4 C5 2.0(8) . .
Mg1 C3 C4 C5 179.5(5) . .
O1 C3 C4 Mg2 9.3(15) . .
C2 C3 C4 Mg2 -171.4(10) . .
Mg1 C3 C4 Mg2 6.2(12) . .
O1 C3 C4 Mg1 3.1(4) . .
C2 C3 C4 Mg1 -177.6(5) . .
C8 C9 C7 C6 -89.7(5) . .
C10 C9 C7 C6 85.9(5) . .
C8 C9 C7 C29 38.1(7) . .
C10 C9 C7 C29 -146.3(5) . .
C1 C6 C7 C9 89.5(5) . .
C5 C6 C7 C9 -87.8(5) . .
C1 C6 C7 C29 -39.0(6) . .
C5 C6 C7 C29 143.7(5) . .
Mg3 O13 C43 C42 178.4(4) 2_656 .
Mg3 O13 C43 C44 0.2(6) 2_656 .
C41 C42 C43 O13 179.7(5) . .
C56 C42 C43 O13 2.1(8) . .
C41 C42 C43 C44 -2.2(8) . .
C56 C42 C43 C44 -179.8(5) . .
C41 C42 C43 Mg3 -176.0(13) . 2_656
C56 C42 C43 Mg3 6.4(18) . 2_656
C19 C20 C21 C23 -87.8(5) . .
C15 C20 C21 C23 89.8(5) . .
C19 C20 C21 C35 144.2(5) . .
C15 C20 C21 C35 -38.2(6) . .
C24 C23 C21 C20 84.1(6) . .
C22 C23 C21 C20 -91.7(6) . .
C24 C23 C21 C35 -147.3(5) . .
C22 C23 C21 C35 36.9(7) . .
Mg5 O9 C19 C20 -175.1(4) . .
Mg5 O9 C19 C18 5.6(6) . .
C15 C20 C19 O9 -178.0(4) . .
C21 C20 C19 O9 -0.3(8) . .
C15 C20 C19 C18 1.2(7) . .
C21 C20 C19 C18 178.9(5) . .
C15 C20 C19 Mg5 169.3(12) . .
C21 C20 C19 Mg5 -13.0(18) . .
C20 C15 C16 C17 1.0(7) . .
C20 C15 C16 C14 177.7(4) . .
O7 C17 C16 C15 177.6(4) . .
C18 C17 C16 C15 -1.2(7) . .
Mg4 C17 C16 C15 -171.5(12) . .
O7 C17 C16 C14 0.8(7) . .
C18 C17 C16 C14 -178.0(4) . .
Mg4 C17 C16 C14 11.7(18) . .
C13 C14 C16 C15 -89.7(5) . .
C32 C14 C16 C15 37.0(7) . .
C13 C14 C16 C17 87.0(6) . .
C32 C14 C16 C17 -146.3(5) . .
C9 C8 C13 C12 -1.4(7) . .
C9 C8 C13 C14 -178.3(4) . .
O6 C12 C13 C8 -177.5(4) . .
C11 C12 C13 C8 2.0(7) . .
Mg3 C12 C13 C8 175.6(13) . .
O6 C12 C13 C14 -0.5(7) . .
C11 C12 C13 C14 178.9(5) . .
Mg3 C12 C13 C14 -7.5(18) . .
C32 C14 C13 C8 -35.6(7) . .
C16 C14 C13 C8 91.3(5) . .
C32 C14 C13 C12 147.6(5) . .
C16 C14 C13 C12 -85.5(6) . .
Mg7 O12 C26 C27 -177.9(5) . .
Mg7 O12 C26 C25 2.6(6) . .
Mg3 O5 C11 C12 4.6(6) . .
Mg2 O5 C11 C12 -178.3(4) 2_656 .
Mg3 O5 C11 C10 -177.0(4) . .
Mg2 O5 C11 C10 0.1(6) 2_656 .
Mg2 O5 C11 Mg3 177.1(5) 2_656 .
Mg3 O5 C11 Mg2 -177.1(5) . 2_656
O6 C12 C11 O5 -5.3(7) . .
C13 C12 C11 O5 175.2(5) . .
Mg3 C12 C11 O5 -3.1(4) . .
O6 C12 C11 C10 176.3(4) . .
C13 C12 C11 C10 -3.2(8) . .
Mg3 C12 C11 C10 178.4(5) . .
O6 C12 C11 Mg3 -2.1(4) . .
C13 C12 C11 Mg3 178.4(5) . .
O6 C12 C11 Mg2 -9.3(16) . 2_656
C13 C12 C11 Mg2 171.2(10) . 2_656
Mg3 C12 C11 Mg2 -7.2(13) . 2_656
Mg4 O8 C18 C19 -179.6(4) . .
Mg5 O8 C18 C19 0.1(6) . .
Mg4 O8 C18 C17 -1.3(6) . .
Mg5 O8 C18 C17 178.4(4) . .
Mg5 O8 C18 Mg4 179.7(4) . .
Mg4 O8 C18 Mg5 -179.7(4) . .
O9 C19 C18 O8 -4.0(7) . .
C20 C19 C18 O8 176.7(5) . .
Mg5 C19 C18 O8 -0.1(4) . .
O9 C19 C18 C17 177.7(5) . .
C20 C19 C18 C17 -1.5(8) . .
Mg5 C19 C18 C17 -178.3(5) . .
O9 C19 C18 Mg4 -4.9(15) . .
C20 C19 C18 Mg4 175.9(10) . .
Mg5 C19 C18 Mg4 -0.9(12) . .
O9 C19 C18 Mg5 -4.0(4) . .
C20 C19 C18 Mg5 176.8(5) . .
O7 C17 C18 O8 4.3(7) . .
C16 C17 C18 O8 -176.7(5) . .
Mg4 C17 C18 O8 0.9(4) . .
O7 C17 C18 C19 -177.4(5) . .
C16 C17 C18 C19 1.5(8) . .
Mg4 C17 C18 C19 179.2(5) . .
O7 C17 C18 Mg4 3.4(4) . .
C16 C17 C18 Mg4 -177.6(5) . .
O7 C17 C18 Mg5 7.8(15) . .
C16 C17 C18 Mg5 -173.2(10) . .
Mg4 C17 C18 Mg5 4.4(12) . .
Mg2 O4 C10 C9 172.7(4) 2_656 .
Mg2 O4 C10 C11 -6.2(5) 2_656 .
C8 C9 C10 O4 178.0(5) . .
C7 C9 C10 O4 2.1(7) . .
C8 C9 C10 C11 -3.1(7) . .
C7 C9 C10 C11 -179.0(5) . .
C8 C9 C10 Mg2 -162.1(13) . 2_656
C7 C9 C10 Mg2 22.0(18) . 2_656
O5 C11 C10 O4 4.3(7) . .
C12 C11 C10 O4 -177.3(5) . .
Mg3 C11 C10 O4 -2.4(16) . .
Mg2 C11 C10 O4 4.4(4) 2_656 .
O5 C11 C10 C9 -174.6(5) . .
C12 C11 C10 C9 3.8(8) . .
Mg3 C11 C10 C9 178.6(10) . .
Mg2 C11 C10 C9 -174.6(5) 2_656 .
O5 C11 C10 Mg2 -0.1(4) . 2_656
C12 C11 C10 Mg2 178.4(5) . 2_656
Mg3 C11 C10 Mg2 -6.8(12) . 2_656
Mg1 O14 C44 C45 -0.8(7) . .
Mg3 O14 C44 C45 178.8(4) 2_656 .
Mg1 O14 C44 C43 179.7(4) . .
Mg3 O14 C44 C43 -0.7(7) 2_656 .
Mg3 O14 C44 Mg1 179.6(5) 2_656 .
Mg1 O14 C44 Mg3 -179.6(5) . 2_656
O13 C43 C44 O14 0.4(8) . .
C42 C43 C44 O14 -177.9(5) . .
Mg3 C43 C44 O14 0.5(5) 2_656 .
O13 C43 C44 C45 -179.1(5) . .
C42 C43 C44 C45 2.6(8) . .
Mg3 C43 C44 C45 -179.0(6) 2_656 .
O13 C43 C44 Mg1 1.2(18) . .
C42 C43 C44 Mg1 -177.1(12) . .
Mg3 C43 C44 Mg1 1.3(14) 2_656 .
O13 C43 C44 Mg3 -0.1(4) . 2_656
C42 C43 C44 Mg3 -178.4(5) . 2_656
C43 C42 C41 C46 0.5(8) . .
C56 C42 C41 C46 178.0(5) . .
O12 C26 C27 C22 -178.7(5) . .
C25 C26 C27 C22 0.8(8) . .
Mg7 C26 C27 C22 175.5(15) . .
O12 C26 C27 C28 -1.8(9) . .
C25 C26 C27 C28 177.6(5) . .
Mg7 C26 C27 C28 -8(2) . .
C23 C22 C27 C26 -0.6(8) . .
C23 C22 C27 C28 -177.3(5) . .
Mg6 O10 C24 C23 175.7(5) . .
Mg6 O10 C24 C25 -5.3(6) . .
C22 C23 C24 O10 177.0(5) . .
C21 C23 C24 O10 1.1(8) . .
C22 C23 C24 C25 -1.9(8) . .
C21 C23 C24 C25 -177.8(5) . .
C22 C23 C24 Mg6 -170.4(15) . .
C21 C23 C24 Mg6 14(2) . .
O19 C54 C55 C52 -177.6(5) . .
C53 C54 C55 C52 2.9(9) . .
Mg4 C54 C55 C52 167.2(12) 2_656 .
O19 C54 C55 C56 -1.4(8) . .
C53 C54 C55 C56 179.2(5) . .
Mg4 C54 C55 C56 -16.6(18) 2_656 .
C55 C52 C55 C54 -2.5(11) 6_565 .
C55 C52 C55 C56 -178.8(4) 6_565 .
O1 C3 C2 C1 178.1(4) . .
C4 C3 C2 C1 -1.1(7) . .
Mg1 C3 C2 C1 -171.4(13) . .
O1 C3 C2 C28 0.9(8) . .
C4 C3 C2 C28 -178.4(5) . .
Mg1 C3 C2 C28 11.3(18) . .
C6 C1 C2 C3 1.1(7) . .
C6 C1 C2 C28 178.3(4) . .
Mg2 O3 C5 C4 6.2(6) . .
Mg2 O3 C5 C6 -173.3(4) . .
O2 C4 C5 O3 -3.9(8) . .
C3 C4 C5 O3 177.7(5) . .
Mg2 C4 C5 O3 -4.4(4) . .
Mg1 C4 C5 O3 -3.7(16) . .
O2 C4 C5 C6 175.7(5) . .
C3 C4 C5 C6 -2.7(8) . .
Mg2 C4 C5 C6 175.1(5) . .
Mg1 C4 C5 C6 175.8(10) . .
O2 C4 C5 Mg2 0.5(4) . .
C3 C4 C5 Mg2 -177.9(5) . .
Mg1 C4 C5 Mg2 0.7(13) . .
C1 C6 C5 O3 -177.8(5) . .
C7 C6 C5 O3 -0.4(7) . .
C1 C6 C5 C4 2.7(8) . .
C7 C6 C5 C4 -179.9(4) . .
C1 C6 C5 Mg2 163.6(13) . .
C7 C6 C5 Mg2 -19.0(18) . .
C49 C48 C49 C50 1.7(11) 6_565 .
C49 C48 C49 C47 178.0(4) 6_565 .
C42 C41 C46 C45 0.8(8) . .
C42 C41 C46 C47 -177.2(5) . .
C3 C2 C28 C27 87.7(6) . .
C1 C2 C28 C27 -89.4(5) . .
C3 C2 C28 C38 -143.7(5) . .
C1 C2 C28 C38 39.2(7) . .
C26 C27 C28 C2 -85.0(6) . .
C22 C27 C28 C2 91.7(6) . .
C26 C27 C28 C38 147.4(6) . .
C22 C27 C28 C38 -35.9(8) . .
Mg1 O15 C45 C44 6.1(6) . .
Mg1 O15 C45 C46 -176.9(4) . .
O14 C44 C45 O15 -3.7(8) . .
C43 C44 C45 O15 175.8(5) . .
Mg1 C44 C45 O15 -4.3(4) . .
Mg3 C44 C45 O15 -0.8(18) 2_656 .
O14 C44 C45 C46 179.3(5) . .
C43 C44 C45 C46 -1.2(8) . .
Mg1 C44 C45 C46 178.7(5) . .
Mg3 C44 C45 C46 -177.9(12) 2_656 .
O14 C44 C45 Mg1 0.6(5) . .
C43 C44 C45 Mg1 -179.9(6) . .
Mg3 C44 C45 Mg1 3.5(14) 2_656 .
C41 C46 C45 O15 -177.3(5) . .
C47 C46 C45 O15 0.8(8) . .
C41 C46 C45 C44 -0.4(8) . .
C47 C46 C45 C44 177.6(5) . .
C41 C46 C45 Mg1 174.8(12) . .
C47 C46 C45 Mg1 -7.2(17) . .
C13 C14 C32 C33 -171.5(5) . .
C16 C14 C32 C33 63.2(7) . .
Mg7 O16 C50 C49 176.8(5) . .
Mg7 O16 C50 C51 -1.4(7) . .
C48 C49 C50 O16 178.8(6) . .
C47 C49 C50 O16 2.5(9) . .
C48 C49 C50 C51 -3.2(10) . .
C47 C49 C50 C51 -179.5(6) . .
C48 C49 C50 Mg7 -172.1(15) . .
C47 C49 C50 Mg7 12(2) . .
Mg7 O11 C25 C26 -1.1(7) . .
Mg6 O11 C25 C26 -178.7(5) . .
Mg7 O11 C25 C24 179.9(5) . .
Mg6 O11 C25 C24 2.3(7) . .
Mg6 O11 C25 Mg7 -177.6(6) . .
Mg7 O11 C25 Mg6 177.6(6) . .
O12 C26 C25 O11 -1.1(9) . .
C27 C26 C25 O11 179.4(6) . .
Mg7 C26 C25 O11 0.7(5) . .
O12 C26 C25 C24 177.9(5) . .
C27 C26 C25 C24 -1.6(9) . .
Mg7 C26 C25 C24 179.7(6) . .
O12 C26 C25 Mg7 -1.8(5) . .
C27 C26 C25 Mg7 178.7(6) . .
O12 C26 C25 Mg6 -4.1(18) . .
C27 C26 C25 Mg6 176.5(12) . .
Mg7 C26 C25 Mg6 -2.2(15) . .
O10 C24 C25 O11 2.1(9) . .
C23 C24 C25 O11 -178.8(5) . .
Mg6 C24 C25 O11 -1.6(5) . .
O10 C24 C25 C26 -176.9(5) . .
C23 C24 C25 C26 2.2(9) . .
Mg6 C24 C25 C26 179.4(6) . .
O10 C24 C25 Mg7 2.3(17) . .
C23 C24 C25 Mg7 -178.7(11) . .
Mg6 C24 C25 Mg7 -1.5(13) . .
O10 C24 C25 Mg6 3.7(4) . .
C23 C24 C25 Mg6 -177.2(5) . .
C41 C42 C56 C55 -92.0(6) . .
C43 C42 C56 C55 85.5(6) . .
C41 C42 C56 C60 35.7(7) . .
C43 C42 C56 C60 -146.9(5) . .
C54 C55 C56 C42 -87.0(6) . .
C52 C55 C56 C42 89.2(7) . .
C54 C55 C56 C60 145.3(5) . .
C52 C55 C56 C60 -38.5(7) . .
C9 C7 C29 C30 172.3(5) . .
C6 C7 C29 C30 -61.1(6) . .
Mg7 O17 C51 C50 -2.9(10) 6_565 6_565
Mg7 O17 C51 C50 179.1(6) . 6_565
Mg7 O17 C51 C50 -179.1(6) 6_565 .
Mg7 O17 C51 C50 2.9(10) . .
Mg7 O17 C51 Mg7 -178.1(8) . 6_565
Mg7 O17 C51 Mg7 178.1(8) 6_565 .
O16 C50 C51 O17 -1.0(11) . .
C49 C50 C51 O17 -179.2(7) . .
Mg7 C50 C51 O17 -2.0(7) . .
O16 C50 C51 C50 -177.2(5) . 6_565
C49 C50 C51 C50 4.6(13) . 6_565
Mg7 C50 C51 C50 -178.2(8) . 6_565
O16 C50 C51 Mg7 -3(2) . 6_565
C49 C50 C51 Mg7 178.7(16) . 6_565
Mg7 C50 C51 Mg7 -4.1(19) . 6_565
O16 C50 C51 Mg7 1.0(5) . .
C49 C50 C51 Mg7 -177.2(6) . .
C41 C46 C47 C49 90.4(6) . .
C45 C46 C47 C49 -87.5(6) . .
C41 C46 C47 C57 -39.3(7) . .
C45 C46 C47 C57 142.8(5) . .
C50 C49 C47 C46 85.6(6) . .
C48 C49 C47 C46 -90.5(7) . .
C50 C49 C47 C57 -144.6(6) . .
C48 C49 C47 C57 39.2(8) . .
C20 C21 C35 C36 -61.7(7) . .
C23 C21 C35 C36 171.3(5) . .
C2 C28 C38 C39 59.6(8) . .
C27 C28 C38 C39 -174.8(6) . .
C14 C32 C33 C34 -176.3(6) . .
C42 C56 C60 C61 173.4(5) . .
C55 C56 C60 C61 -60.3(7) . .
C28 C38 C39 C40 -178.0(10) . .
C46 C47 C57 C58 -62.5(13) . .
C49 C47 C57 C58 169.9(12) . .
C7 C29 C30 C31 -178.5(7) . .
C56 C60 C61 C62 177.9(6) . .
C21 C35 C36 C37 -178.5(9) . .
Mg2 O2O C4S N2S 159.2(9) . .
C5S N2S C4S O2O -8(2) . .
C6S N2S C4S O2O 178.2(11) . .
C47 C57 C58 C59 -132.6(13) . .
